data_7152141
loop_
_publ_author_name
'Rivadehi, Shadi'
'Reid, Ellen F.'
'Hogan, Conor F.'
'Bhosale, Sheshanath V.'
'Langford, Steven J.'

_publ_section_title
;
 Fluoride-selective optical sensor based on the
 dipyrrolyl-tetrathiafulvalene chromophore.
;
_journal_issue 4
_journal_name_full 'Organic &amp; biomolecular chemistry'
_journal_page_first 705
_journal_page_last 709
_journal_paper_doi 10.1039/c1ob06459b
_journal_volume 10
_journal_year 2012
_chemical_formula_moiety 'C26 H24 N4 S6'
_chemical_formula_sum 'C26 H24 N4 S6'
_chemical_formula_weight 584.85
_chemical_name_systematic
;
?
;
_space_group_IT_number 61
_symmetry_cell_setting orthorhombic
_symmetry_space_group_name_Hall '-P 2ac 2ab'
_symmetry_space_group_name_H-M 'P b c a'
_atom_sites_solution_hydrogens geom
_atom_sites_solution_primary direct
_atom_sites_solution_secondary difmap
_audit_creation_method SHELXL-97
_cell_angle_alpha 90.00
_cell_angle_beta 90.00
_cell_angle_gamma 90.00
_cell_formula_units_Z 8
_cell_length_a 16.337(2)
_cell_length_b 9.364(2)
_cell_length_c 36.071(3)
_cell_measurement_temperature 100(2)
_cell_volume 5518.1(14)
_computing_cell_refinement XDS
_computing_data_collection 'Blue Ice'
_computing_data_reduction XDS
_computing_molecular_graphics X-Seed
_computing_publication_material CIFTAB
_computing_structure_refinement 'SHELXL-97 (Sheldrick, 1997)'
_computing_structure_solution 'SHELXS-97 (Sheldrick, 1990)'
_diffrn_ambient_temperature 100(2)
_diffrn_measured_fraction_theta_full 0.990
_diffrn_measured_fraction_theta_max 0.990
_diffrn_measurement_device_type 'Oxford Danyfisk with a Quantum 210r CCD detector'
_diffrn_measurement_method 'Phi scans'
_diffrn_radiation_monochromator silicon
_diffrn_radiation_source 'Australian Synchrotron'
_diffrn_radiation_wavelength 0.77051
_diffrn_reflns_av_R_equivalents 0.0446
_diffrn_reflns_av_sigmaI/netI 0.0171
_diffrn_reflns_limit_h_max 18
_diffrn_reflns_limit_h_min -18
_diffrn_reflns_limit_k_max 10
_diffrn_reflns_limit_k_min -10
_diffrn_reflns_limit_l_max 40
_diffrn_reflns_limit_l_min -40
_diffrn_reflns_number 58422
_diffrn_reflns_theta_full 26.44
_diffrn_reflns_theta_max 26.44
_diffrn_reflns_theta_min 1.22
_diffrn_standards_number 0
_exptl_absorpt_coefficient_mu 0.520
_exptl_absorpt_correction_type none
_exptl_crystal_colour purple
_exptl_crystal_density_diffrn 1.408
_exptl_crystal_density_method 'not measured'
_exptl_crystal_description block
_exptl_crystal_F_000 2432
_exptl_crystal_size_max 0.01
_exptl_crystal_size_mid 0.01
_exptl_crystal_size_min 0.01
_refine_diff_density_max 0.322
_refine_diff_density_min -0.540
_refine_diff_density_rms 0.074
_refine_ls_extinction_method none
_refine_ls_goodness_of_fit_ref 1.061
_refine_ls_hydrogen_treatment mixed
_refine_ls_matrix_type full
_refine_ls_number_parameters 333
_refine_ls_number_reflns 4416
_refine_ls_number_restraints 0
_refine_ls_restrained_S_all 1.061
_refine_ls_R_factor_all 0.0374
_refine_ls_R_factor_gt 0.0351
_refine_ls_shift/su_max 0.001
_refine_ls_shift/su_mean 0.000
_refine_ls_structure_factor_coef Fsqd
_refine_ls_weighting_details 'calc w=1/[\s^2^(Fo^2^)+(0.0620P)^2^+5.1593P] where P=(Fo^2^+2Fc^2^)/3'
_refine_ls_weighting_scheme calc
_refine_ls_wR_factor_gt 0.0986
_refine_ls_wR_factor_ref 0.1001
_reflns_number_gt 4102
_reflns_number_total 4416
_reflns_threshold_expression >2sigma(I)
_cod_data_source_file c1ob06459b.txt
_cod_data_source_block as1a
_cod_database_code 7152141

loop_
_symmetry_equiv_pos_as_xyz
'x, y, z'
'-x+1/2, -y, z+1/2'
'x+1/2, -y+1/2, -z'
'-x, y+1/2, -z+1/2'
'-x, -y, -z'
'x-1/2, y, -z-1/2'
'-x-1/2, y-1/2, z'
'x, -y-1/2, z-1/2'

loop_
_atom_site_label
_atom_site_type_symbol
_atom_site_fract_x
_atom_site_fract_y
_atom_site_fract_z
_atom_site_U_iso_or_equiv
_atom_site_adp_type
_atom_site_occupancy
_atom_site_symmetry_multiplicity
_atom_site_calc_flag
_atom_site_refinement_flags
S1 S 0.78810(3) 0.51049(5) 0.210500(14) 0.01093(14) Uani 1 1 d .
S2 S 0.60706(3) 0.50843(5) 0.204997(13) 0.01167(14) Uani 1 1 d .
S3 S 0.61162(3) 0.28022(5) 0.141015(13) 0.00922(14) Uani 1 1 d .
S4 S 0.79404(3) 0.27186(5) 0.142140(13) 0.00812(14) Uani 1 1 d .
S5 S 0.58265(3) 0.72860(5) 0.263903(15) 0.01861(15) Uani 1 1 d .
S6 S 0.79129(3) 0.73440(6) 0.270139(15) 0.01899(16) Uani 1 1 d .
N1 N 0.78302(9) -0.09674(16) 0.03489(4) 0.0077(3) Uani 1 1 d .
N2 N 0.61029(9) -0.10178(16) 0.03899(4) 0.0079(3) Uani 1 1 d .
N3 N 0.86757(10) -0.27542(17) -0.01191(5) 0.0107(4) Uani 1 1 d .
N4 N 0.60535(10) -0.41620(17) -0.01366(5) 0.0102(3) Uani 1 1 d .
C1 C 0.73330(12) 0.62017(19) 0.24187(5) 0.0121(4) Uani 1 1 d .
C2 C 0.65098(12) 0.61901(19) 0.23929(5) 0.0120(4) Uani 1 1 d .
C3 C 0.70063(10) 0.4370(2) 0.18919(5) 0.0078(4) Uani 1 1 d .
C4 C 0.70319(10) 0.3404(2) 0.16166(5) 0.0078(4) Uani 1 1 d .
C5 C 0.74582(11) 0.15834(18) 0.11009(5) 0.0067(4) Uani 1 1 d .
C6 C 0.65842(11) 0.15980(18) 0.11043(5) 0.0068(4) Uani 1 1 d .
C7 C 0.61400(11) 0.07277(19) 0.08728(5) 0.0079(4) Uani 1 1 d .
H7 H 0.5559 0.0724 0.0883 0.009 Uiso 1 1 calc R
C8 C 0.65568(11) -0.01604(19) 0.06191(5) 0.0068(4) Uani 1 1 d .
C9 C 0.74259(11) -0.01564(18) 0.06066(5) 0.0064(4) Uani 1 1 d .
C10 C 0.78737(11) 0.0720(2) 0.08544(5) 0.0076(4) Uani 1 1 d .
H10 H 0.8455 0.0714 0.0851 0.009 Uiso 1 1 calc R
C11 C 0.73867(11) -0.17850(19) 0.01201(5) 0.0071(4) Uani 1 1 d .
C12 C 0.65014(11) -0.18319(19) 0.01491(5) 0.0070(4) Uani 1 1 d .
C13 C 0.78423(12) -0.2559(2) -0.01623(6) 0.0107(4) Uani 1 1 d .
C14 C 0.76336(13) -0.3117(2) -0.05069(6) 0.0189(5) Uani 1 1 d .
H14 H 0.7102 -0.3140 -0.0613 0.023 Uiso 1 1 calc R
C15 C 0.83626(13) -0.3645(2) -0.06692(6) 0.0226(5) Uani 1 1 d .
H15 H 0.8408 -0.4083 -0.0906 0.027 Uiso 1 1 calc R
C16 C 0.89934(12) -0.3413(2) -0.04236(6) 0.0173(5) Uani 1 1 d .
H16 H 0.9551 -0.3666 -0.0460 0.021 Uiso 1 1 calc R
C17 C 0.59868(11) -0.27026(19) -0.00979(5) 0.0084(4) Uani 1 1 d .
C18 C 0.53951(12) -0.2241(2) -0.03420(6) 0.0125(4) Uani 1 1 d .
H18 H 0.5215 -0.1285 -0.0374 0.015 Uiso 1 1 calc R
C19 C 0.51046(12) -0.3459(2) -0.05363(5) 0.0137(4) Uani 1 1 d .
H19 H 0.4699 -0.3466 -0.0725 0.016 Uiso 1 1 calc R
C20 C 0.55164(12) -0.4620(2) -0.04014(5) 0.0124(4) Uani 1 1 d .
H20 H 0.5442 -0.5581 -0.0479 0.015 Uiso 1 1 calc R
C21 C 0.51730(13) 0.5941(2) 0.28560(6) 0.0183(5) Uani 1 1 d .
H21A H 0.4676 0.6414 0.2954 0.022 Uiso 1 1 calc R
H21B H 0.4998 0.5247 0.2665 0.022 Uiso 1 1 calc R
C22 C 0.55901(13) 0.5137(2) 0.31703(6) 0.0218(5) Uani 1 1 d .
H22A H 0.5774 0.5827 0.3361 0.026 Uiso 1 1 calc R
H22B H 0.6080 0.4640 0.3073 0.026 Uiso 1 1 calc R
C23 C 0.50173(14) 0.4049(2) 0.33482(7) 0.0252(5) Uani 1 1 d .
H23A H 0.5305 0.3552 0.3549 0.038 Uiso 1 1 calc R
H23B H 0.4842 0.3354 0.3161 0.038 Uiso 1 1 calc R
H23C H 0.4537 0.4540 0.3449 0.038 Uiso 1 1 calc R
C24 C 0.85037(14) 0.6093(2) 0.29836(6) 0.0220(5) Uani 1 1 d .
H24A H 0.8618 0.5229 0.2834 0.026 Uiso 1 1 calc R
H24B H 0.9036 0.6538 0.3046 0.026 Uiso 1 1 calc R
C25 C 0.80935(18) 0.5650(4) 0.33338(8) 0.0536(9) Uani 1 1 d .
H25A H 0.7586 0.5121 0.3273 0.064 Uiso 1 1 calc R
H25B H 0.7937 0.6513 0.3476 0.064 Uiso 1 1 calc R
C26 C 0.8640(3) 0.4712(5) 0.35742(10) 0.0755(12) Uani 1 1 d .
H26A H 0.8344 0.4442 0.3800 0.113 Uiso 1 1 calc R
H26C H 0.9136 0.5241 0.3641 0.113 Uiso 1 1 calc R
H26B H 0.8791 0.3850 0.3436 0.113 Uiso 1 1 calc R
H3 H 0.8959(14) -0.248(2) 0.0069(6) 0.012(6) Uiso 1 1 d .
H4 H 0.6390(15) -0.471(3) -0.0008(7) 0.022(6) Uiso 1 1 d .

loop_
_atom_site_aniso_label
_atom_site_aniso_U_11
_atom_site_aniso_U_22
_atom_site_aniso_U_33
_atom_site_aniso_U_23
_atom_site_aniso_U_13
_atom_site_aniso_U_12
S1 0.0085(3) 0.0117(3) 0.0126(3) -0.00175(19) -0.00131(18) -0.00218(18)
S2 0.0079(3) 0.0124(3) 0.0148(3) -0.00371(19) 0.00244(18) -0.00066(18)
S3 0.0042(2) 0.0129(3) 0.0106(3) -0.00346(18) 0.00005(17) 0.00053(18)
S4 0.0040(3) 0.0109(3) 0.0095(3) -0.00141(18) -0.00110(16) -0.00106(17)
S5 0.0252(3) 0.0109(3) 0.0197(3) -0.0038(2) 0.0075(2) 0.0029(2)
S6 0.0295(3) 0.0106(3) 0.0169(3) -0.0015(2) -0.0097(2) -0.0048(2)
N1 0.0051(7) 0.0084(8) 0.0096(8) 0.0016(6) 0.0006(6) -0.0001(6)
N2 0.0055(7) 0.0084(8) 0.0096(8) 0.0017(6) -0.0014(6) 0.0000(6)
N3 0.0055(8) 0.0094(8) 0.0172(9) -0.0011(7) 0.0013(7) 0.0002(6)
N4 0.0077(8) 0.0076(8) 0.0154(9) -0.0004(7) -0.0041(6) 0.0024(6)
C1 0.0193(11) 0.0068(9) 0.0103(10) 0.0003(7) -0.0008(8) -0.0018(8)
C2 0.0184(11) 0.0069(9) 0.0106(10) 0.0002(7) 0.0023(8) -0.0015(8)
C3 0.0057(9) 0.0081(9) 0.0097(10) 0.0028(8) -0.0003(7) -0.0008(7)
C4 0.0047(9) 0.0091(9) 0.0095(9) 0.0022(8) -0.0005(7) -0.0008(7)
C5 0.0051(8) 0.0069(8) 0.0081(9) 0.0036(7) -0.0025(7) -0.0013(7)
C6 0.0057(9) 0.0072(9) 0.0074(9) 0.0028(7) 0.0017(7) 0.0009(7)
C7 0.0025(8) 0.0105(9) 0.0105(9) 0.0012(7) -0.0020(7) 0.0004(7)
C8 0.0048(9) 0.0082(9) 0.0073(9) 0.0039(7) -0.0014(7) 0.0004(7)
C9 0.0054(9) 0.0065(8) 0.0073(9) 0.0038(7) 0.0013(7) 0.0008(7)
C10 0.0019(8) 0.0111(9) 0.0099(10) 0.0030(8) 0.0007(7) 0.0001(7)
C11 0.0055(9) 0.0081(9) 0.0078(9) 0.0025(7) -0.0001(7) -0.0002(7)
C12 0.0055(9) 0.0079(9) 0.0076(9) 0.0022(7) -0.0010(7) 0.0005(7)
C13 0.0048(9) 0.0116(9) 0.0155(11) 0.0005(8) 0.0013(7) -0.0012(7)
C14 0.0121(11) 0.0268(11) 0.0179(11) -0.0096(9) 0.0014(8) -0.0033(9)
C15 0.0195(11) 0.0267(12) 0.0217(11) -0.0146(9) 0.0088(9) -0.0028(10)
C16 0.0124(10) 0.0114(10) 0.0280(12) -0.0047(9) 0.0101(9) 0.0014(8)
C17 0.0054(9) 0.0080(9) 0.0120(10) -0.0010(7) 0.0001(7) 0.0005(7)
C18 0.0104(10) 0.0100(9) 0.0170(10) 0.0008(8) -0.0052(8) 0.0020(8)
C19 0.0121(10) 0.0158(10) 0.0133(10) -0.0007(8) -0.0090(8) 0.0005(8)
C20 0.0125(10) 0.0102(9) 0.0145(10) -0.0038(8) -0.0035(8) -0.0011(8)
C21 0.0139(10) 0.0196(11) 0.0214(11) -0.0061(9) 0.0070(8) 0.0002(9)
C22 0.0163(11) 0.0235(11) 0.0255(12) -0.0001(9) 0.0057(9) -0.0016(9)
C23 0.0246(12) 0.0251(12) 0.0260(12) -0.0015(10) 0.0079(10) -0.0029(10)
C24 0.0265(12) 0.0194(11) 0.0202(11) -0.0013(9) -0.0109(9) -0.0008(9)
C25 0.0455(17) 0.082(2) 0.0337(16) 0.0331(17) -0.0062(13) -0.0027(16)
C26 0.096(3) 0.084(3) 0.047(2) 0.0355(19) -0.024(2) 0.002(2)

loop_
_atom_type_symbol
_atom_type_description
_atom_type_scat_dispersion_real
_atom_type_scat_dispersion_imag
_atom_type_scat_source
C C 0.0033 0.0016 'International Tables Vol C Tables 4.2.6.8 and 6.1.1.4'
H H 0.0000 0.0000 'International Tables Vol C Tables 4.2.6.8 and 6.1.1.4'
N N 0.0061 0.0033 'International Tables Vol C Tables 4.2.6.8 and 6.1.1.4'
O O 0.0106 0.0060 'International Tables Vol C Tables 4.2.6.8 and 6.1.1.4'
F F 0.0171 0.0103 'International Tables Vol C Tables 4.2.6.8 and 6.1.1.4'
S S 0.1246 0.1234 'International Tables Vol C Tables 4.2.6.8 and 6.1.1.4'

loop_
_geom_angle_atom_site_label_1
_geom_angle_atom_site_label_2
_geom_angle_atom_site_label_3
_geom_angle
C3 S1 C1 95.46(9)
C3 S2 C2 95.56(9)
C6 S3 C4 95.81(9)
C5 S4 C4 96.06(9)
C2 S5 C21 100.67(9)
C1 S6 C24 102.59(10)
C11 N1 C9 118.32(15)
C12 N2 C8 117.78(15)
C16 N3 C13 110.12(18)
C16 N3 H3 124.4(15)
C13 N3 H3 125.4(15)
C20 N4 C17 109.35(16)
C20 N4 H4 125.8(16)
C17 N4 H4 124.8(16)
C2 C1 S6 125.69(15)
C2 C1 S1 117.10(14)
S6 C1 S1 116.85(11)
C1 C2 S5 126.46(15)
C1 C2 S2 117.28(14)
S5 C2 S2 116.00(11)
C4 C3 S1 124.04(14)
C4 C3 S2 121.42(14)
S1 C3 S2 114.44(11)
C3 C4 S3 120.04(13)
C3 C4 S4 124.48(14)
S3 C4 S4 115.41(11)
C10 C5 C6 120.20(16)
C10 C5 S4 123.89(14)
C6 C5 S4 115.91(13)
C7 C6 C5 121.14(16)
C7 C6 S3 122.25(14)
C5 C6 S3 116.59(13)
C6 C7 C8 119.25(16)
C6 C7 H7 120.4
C8 C7 H7 120.4
N2 C8 C7 118.37(16)
N2 C8 C9 121.56(16)
C7 C8 C9 120.07(16)
N1 C9 C10 120.01(16)
N1 C9 C8 120.13(16)
C10 C9 C8 119.84(16)
C5 C10 C9 119.45(16)
C5 C10 H10 120.3
C9 C10 H10 120.3
N1 C11 C12 120.83(16)
N1 C11 C13 116.09(16)
C12 C11 C13 123.04(16)
N2 C12 C11 121.27(16)
N2 C12 C17 115.75(16)
C11 C12 C17 122.87(16)
N3 C13 C14 107.02(17)
N3 C13 C11 119.36(17)
C14 C13 C11 133.44(18)
C13 C14 C15 107.14(18)
C13 C14 H14 126.4
C15 C14 H14 126.4
C16 C15 C14 107.94(18)
C16 C15 H15 126.0
C14 C15 H15 126.0
N3 C16 C15 107.78(18)
N3 C16 H16 126.1
C15 C16 H16 126.1
C18 C17 N4 107.58(16)
C18 C17 C12 127.91(17)
N4 C17 C12 124.44(17)
C17 C18 C19 107.36(17)
C17 C18 H18 126.3
C19 C18 H18 126.3
C20 C19 C18 107.36(16)
C20 C19 H19 126.3
C18 C19 H19 126.3
N4 C20 C19 108.34(17)
N4 C20 H20 125.8
C19 C20 H20 125.8
C22 C21 S5 113.47(15)
C22 C21 H21A 108.9
S5 C21 H21A 108.9
C22 C21 H21B 108.9
S5 C21 H21B 108.9
H21A C21 H21B 107.7
C21 C22 C23 111.66(18)
C21 C22 H22A 109.3
C23 C22 H22A 109.3
C21 C22 H22B 109.3
C23 C22 H22B 109.3
H22A C22 H22B 107.9
C22 C23 H23A 109.5
C22 C23 H23B 109.5
H23A C23 H23B 109.5
C22 C23 H23C 109.5
H23A C23 H23C 109.5
H23B C23 H23C 109.5
C25 C24 S6 114.41(18)
C25 C24 H24A 108.7
S6 C24 H24A 108.7
C25 C24 H24B 108.7
S6 C24 H24B 108.7
H24A C24 H24B 107.6
C24 C25 C26 112.3(3)
C24 C25 H25A 109.1
C26 C25 H25A 109.1
C24 C25 H25B 109.1
C26 C25 H25B 109.1
H25A C25 H25B 107.9
C25 C26 H26A 109.5
C25 C26 H26C 109.5
H26A C26 H26C 109.5
C25 C26 H26B 109.5
H26A C26 H26B 109.5
H26C C26 H26B 109.5

loop_
_geom_bond_atom_site_label_1
_geom_bond_atom_site_label_2
_geom_bond_distance
S1 C3 1.7626(18)
S1 C1 1.7711(19)
S2 C3 1.7632(18)
S2 C2 1.7656(19)
S3 C6 1.7532(18)
S3 C4 1.7636(18)
S4 C5 1.7570(18)
S4 C4 1.7637(18)
S5 C2 1.757(2)
S5 C21 1.827(2)
S6 C1 1.7554(19)
S6 C24 1.828(2)
N1 C11 1.339(2)
N1 C9 1.370(2)
N2 C12 1.327(2)
N2 C8 1.370(2)
N3 C16 1.362(3)
N3 C13 1.382(3)
N3 H3 0.86(2)
N4 C20 1.366(3)
N4 C17 1.378(2)
N4 H4 0.88(3)
C1 C2 1.348(3)
C3 C4 1.344(3)
C5 C10 1.380(3)
C5 C6 1.428(3)
C6 C7 1.374(3)
C7 C8 1.412(3)
C7 H7 0.9500
C8 C9 1.421(3)
C9 C10 1.417(3)
C10 H10 0.9500
C11 C12 1.451(3)
C11 C13 1.455(3)
C12 C17 1.472(3)
C13 C14 1.391(3)
C14 C15 1.416(3)
C14 H14 0.9500
C15 C16 1.377(3)
C15 H15 0.9500
C16 H16 0.9500
C17 C18 1.377(3)
C18 C19 1.420(3)
C18 H18 0.9500
C19 C20 1.368(3)
C19 H19 0.9500
C20 H20 0.9500
C21 C22 1.522(3)
C21 H21A 0.9900
C21 H21B 0.9900
C22 C23 1.525(3)
C22 H22A 0.9900
C22 H22B 0.9900
C23 H23A 0.9800
C23 H23B 0.9800
C23 H23C 0.9800
C24 C25 1.489(4)
C24 H24A 0.9900
C24 H24B 0.9900
C25 C26 1.523(4)
C25 H25A 0.9900
C25 H25B 0.9900
C26 H26A 0.9800
C26 H26C 0.9800
C26 H26B 0.9800

loop_
_geom_hbond_atom_site_label_D
_geom_hbond_atom_site_label_H
_geom_hbond_atom_site_label_A
_geom_hbond_distance_DH
_geom_hbond_distance_HA
_geom_hbond_distance_DA
_geom_hbond_angle_DHA
_geom_hbond_site_symmetry_A
N4 H4 N1 0.88(3) 2.16(3) 3.042(2) 175(2) 7_755
